data_2225580
loop_
_publ_author_name
'Zou, Yang'
'Jiang, Yin-Zhi'
'Wang, Wei-Zu'

_publ_section_title
;
 Diaqua[<i>N</i>-(5-nitro-2-oxidobenzylidene)glycinato]copper(II)
 dihydrate
;
_journal_coeditor_code HY2290
_journal_issue 4
_journal_name_full 'Acta Crystallographica Section E'
_journal_page_first m455
_journal_paper_doi 10.1107/S1600536810010652
_journal_volume 66
_journal_year 2010
_chemical_formula_iupac '[Cu (C9 H6 N2 O5) (H2 O)2], 2H2 O'
_chemical_formula_moiety 'C9 H10 Cu N2 O7, 2(H2 O)'
_chemical_formula_sum 'C9 H14 Cu N2 O9'
_chemical_formula_weight 357.76
_chemical_name_systematic
;
Diaqua[<i>N</i>-(5-nitro-2-oxidobenzylidene)glycinato]copper(II) dihydrate
;
_space_group_IT_number 14
_symmetry_cell_setting monoclinic
_symmetry_space_group_name_Hall '-P 2ybc'
_symmetry_space_group_name_H-M 'P 1 21/c 1'
_atom_sites_solution_hydrogens geom
_atom_sites_solution_primary direct
_atom_sites_solution_secondary difmap
_audit_creation_method SHELXL-97
_cell_angle_alpha 90.00
_cell_angle_beta 91.630(10)
_cell_angle_gamma 90.00
_cell_formula_units_Z 4
_cell_length_a 17.306(4)
_cell_length_b 10.837(2)
_cell_length_c 7.185(2)
_cell_measurement_reflns_used 1107
_cell_measurement_temperature 293(2)
_cell_measurement_theta_max 25.0
_cell_measurement_theta_min 2.22
_cell_volume 1347.0(5)
_computing_cell_refinement 'SAINT (Bruker, 2007)'
_computing_data_collection 'SMART (Bruker, 2007)'
_computing_data_reduction 'SAINT (Bruker, 2007)'
_computing_molecular_graphics 'SHELXTL (Sheldrick, 2008)'
_computing_publication_material 'SHELXTL (Sheldrick, 2008) and DIAMOND (Brandenburg, 1999)'
_computing_structure_refinement 'SHELXTL (Sheldrick, 2008)'
_computing_structure_solution 'SHELXTL (Sheldrick, 2008)'
_diffrn_ambient_temperature 293(2)
_diffrn_measured_fraction_theta_full 0.995
_diffrn_measured_fraction_theta_max 0.995
_diffrn_measurement_device_type 'Bruker SMART 1000 CCD'
_diffrn_measurement_method '\f and \w scans'
_diffrn_radiation_monochromator graphite
_diffrn_radiation_source 'fine-focus sealed tube'
_diffrn_radiation_type MoK\a
_diffrn_radiation_wavelength 0.71073
_diffrn_reflns_av_R_equivalents 0.1218
_diffrn_reflns_av_sigmaI/netI 0.2013
_diffrn_reflns_limit_h_max 20
_diffrn_reflns_limit_h_min -20
_diffrn_reflns_limit_k_max 12
_diffrn_reflns_limit_k_min -8
_diffrn_reflns_limit_l_max 8
_diffrn_reflns_limit_l_min -8
_diffrn_reflns_number 6554
_diffrn_reflns_theta_full 25.00
_diffrn_reflns_theta_max 25.00
_diffrn_reflns_theta_min 2.22
_exptl_absorpt_coefficient_mu 1.670
_exptl_absorpt_correction_T_max 0.78
_exptl_absorpt_correction_T_min 0.68
_exptl_absorpt_correction_type multi-scan
_exptl_absorpt_process_details '(SADABS; Sheldrick, 1996)'
_exptl_crystal_colour blue
_exptl_crystal_density_diffrn 1.764
_exptl_crystal_density_method 'not measured'
_exptl_crystal_description block
_exptl_crystal_F_000 732
_exptl_crystal_size_max 0.25
_exptl_crystal_size_mid 0.2
_exptl_crystal_size_min 0.15
_refine_diff_density_max 0.526
_refine_diff_density_min -0.411
_refine_ls_extinction_method none
_refine_ls_goodness_of_fit_ref 0.615
_refine_ls_hydrogen_treatment mixed
_refine_ls_matrix_type full
_refine_ls_number_parameters 214
_refine_ls_number_reflns 2369
_refine_ls_number_restraints 8
_refine_ls_restrained_S_all 0.615
_refine_ls_R_factor_all 0.1203
_refine_ls_R_factor_gt 0.0450
_refine_ls_shift/su_max 0.000
_refine_ls_shift/su_mean 0.000
_refine_ls_structure_factor_coef Fsqd
_refine_ls_weighting_details 'calc w=1/[\s^2^(Fo^2^)] where P=(Fo^2^+2Fc^2^)/3'
_refine_ls_weighting_scheme calc
_refine_ls_wR_factor_gt 0.0645
_refine_ls_wR_factor_ref 0.0740
_reflns_number_gt 1107
_reflns_number_total 2369
_reflns_threshold_expression I>2\s(I)
_cod_data_source_file hy2290.cif
_cod_data_source_block I
_cod_depositor_comments
;
The following automatic conversions were performed:
'_symmetry_cell_setting' value 'Monoclinic' changed to 'monoclinic'
according to '/home/saulius/struct/CIF-dictionaries/cif_core.dic'
dictionary named 'cif_core.dic' version 2.4.1 from 2010-06-29.

Automatic conversion script
Id: cif_fix_enum 1527 2010-12-29 10:47:43Z saulius 
;
_cod_original_sg_symbol_H-M 'P 21/c'
_cod_database_code 2225580
_cod_database_fobs_code 2225580

loop_
_symmetry_equiv_pos_as_xyz
'x, y, z'
'-x, y+1/2, -z+1/2'
'-x, -y, -z'
'x, -y-1/2, z-1/2'

loop_
_atom_site_type_symbol
_atom_site_label
_atom_site_fract_x
_atom_site_fract_y
_atom_site_fract_z
_atom_site_U_iso_or_equiv
_atom_site_adp_type
_atom_site_calc_flag
_atom_site_refinement_flags
_atom_site_occupancy
_atom_site_disorder_assembly
_atom_site_disorder_group
Cu Cu1 0.68418(3) 0.93382(5) 1.05603(9) 0.0332(2) Uani d . 1 . .
N N1 0.7825(2) 0.9810(4) 0.9699(6) 0.0313(11) Uani d . 1 . .
N N2 0.9642(3) 0.5241(5) 0.7898(7) 0.0533(15) Uani d . 1 . .
C C1 0.7707(3) 0.7116(5) 1.0012(7) 0.0262(13) Uani d . 1 . .
C C2 0.7740(3) 0.5812(4) 0.9948(7) 0.0342(14) Uani d . 1 . .
H H2 0.7324 0.5352 1.0357 0.041 Uiso calc R 1 . .
C C3 0.8371(3) 0.5222(5) 0.9296(7) 0.0384(15) Uani d . 1 . .
H H3 0.8381 0.4364 0.9284 0.046 Uiso calc R 1 . .
C C4 0.8991(3) 0.5861(5) 0.8659(7) 0.0362(14) Uani d . 1 . .
C C5 0.8984(3) 0.7134(5) 0.8696(7) 0.0326(14) Uani d . 1 . .
H H5 0.9409 0.7572 0.8285 0.039 Uiso calc R 1 . .
C C6 0.8343(2) 0.7767(4) 0.9347(7) 0.0241(12) Uani d . 1 . .
C C7 0.8375(2) 0.9109(4) 0.9286(6) 0.0319(14) Uani d . 1 . .
H H7 0.8832 0.9473 0.8917 0.038 Uiso calc R 1 . .
C C8 0.7918(3) 1.1165(4) 0.9543(8) 0.0452(16) Uani d . 1 . .
H H8A 0.8051 1.1380 0.8281 0.054 Uiso calc R 1 . .
H H8B 0.8334 1.1440 1.0377 0.054 Uiso calc R 1 . .
C C9 0.7174(3) 1.1797(5) 1.0040(8) 0.0404(15) Uani d . 1 . .
O O1 0.70921(17) 0.7616(3) 1.0634(5) 0.0314(9) Uani d . 1 . .
O O2 0.71569(18) 1.2917(3) 0.9976(5) 0.0533(12) Uani d . 1 . .
O O3 0.66318(17) 1.1087(3) 1.0507(5) 0.0405(10) Uani d . 1 . .
O O4 0.9629(2) 0.4122(3) 0.7780(6) 0.0807(16) Uani d . 1 . .
O O5 1.0193(2) 0.5843(4) 0.7388(6) 0.0828(16) Uani d . 1 . .
O O6 0.59324(19) 0.9035(4) 1.2066(5) 0.0389(10) Uani d D 1 . .
H H6A 0.559(3) 0.890(5) 1.134(5) 0.053 Uiso d D 1 . .
H H6B 0.583(3) 0.942(4) 1.297(5) 0.047 Uiso d D 1 . .
O O7 0.48642(17) 0.8064(3) 0.9756(6) 0.0466(11) Uani d D 1 . .
H H7A 0.4407(11) 0.834(3) 0.966(7) 0.053 Uiso d D 1 . .
H H7B 0.481(2) 0.729(3) 0.982(7) 0.053 Uiso d D 1 . .
O O8 0.6090(2) 0.8942(3) 0.7687(6) 0.0403(10) Uani d D 1 . .
H H8E 0.5724(19) 0.857(3) 0.821(6) 0.053 Uiso d D 1 . .
H H8D 0.631(2) 0.844(4) 0.703(6) 0.048 Uiso d D 1 . .
O O9 0.58080(19) 0.0716(3) 0.4864(5) 0.0438(10) Uani d D 1 . .
H H9D 0.621(2) 0.105(4) 0.486(7) 0.053 Uiso d D 1 . .
H H9B 0.576(2) 0.026(4) 0.580(4) 0.053 Uiso d D 1 . .

loop_
_atom_site_aniso_label
_atom_site_aniso_U_11
_atom_site_aniso_U_22
_atom_site_aniso_U_33
_atom_site_aniso_U_12
_atom_site_aniso_U_13
_atom_site_aniso_U_23
Cu1 0.0270(3) 0.0226(3) 0.0505(4) 0.0012(3) 0.0084(3) 0.0002(4)
N1 0.028(2) 0.023(3) 0.044(3) 0.006(2) 0.005(2) 0.004(2)
N2 0.039(3) 0.058(4) 0.064(4) 0.024(3) 0.009(3) 0.000(3)
C1 0.022(3) 0.029(3) 0.028(3) -0.001(3) 0.003(3) 0.006(3)
C2 0.027(3) 0.027(3) 0.049(4) -0.001(3) 0.011(3) 0.007(3)
C3 0.045(4) 0.035(3) 0.036(4) 0.004(3) 0.008(3) 0.003(3)
C4 0.038(3) 0.033(4) 0.038(4) 0.015(3) 0.005(3) 0.000(3)
C5 0.021(3) 0.038(4) 0.039(4) -0.004(3) 0.004(3) 0.001(3)
C6 0.023(3) 0.022(3) 0.027(3) 0.001(2) 0.000(3) -0.002(3)
C7 0.025(3) 0.029(3) 0.041(4) -0.005(3) 0.005(3) 0.001(3)
C8 0.043(4) 0.026(3) 0.067(5) -0.003(3) 0.011(3) 0.005(3)
C9 0.038(4) 0.033(4) 0.051(4) 0.000(3) 0.005(3) -0.010(3)
O1 0.026(2) 0.020(2) 0.048(3) -0.0014(15) 0.0092(19) 0.0026(17)
O2 0.049(3) 0.016(2) 0.096(3) -0.0022(19) 0.011(2) -0.005(2)
O3 0.031(2) 0.018(2) 0.073(3) -0.0009(16) 0.010(2) -0.0023(19)
O4 0.077(3) 0.037(3) 0.130(4) 0.025(2) 0.026(3) -0.013(3)
O5 0.048(3) 0.068(3) 0.135(4) 0.022(3) 0.047(3) -0.003(3)
O6 0.037(2) 0.036(3) 0.044(3) 0.0001(19) 0.007(2) -0.008(2)
O7 0.027(2) 0.035(2) 0.079(3) -0.0045(19) 0.008(2) -0.001(2)
O8 0.039(2) 0.029(2) 0.053(3) 0.0002(17) 0.008(2) 0.000(2)
O9 0.045(2) 0.032(2) 0.056(3) -0.004(2) 0.010(2) 0.001(2)

loop_
_atom_type_symbol
_atom_type_description
_atom_type_scat_dispersion_real
_atom_type_scat_dispersion_imag
_atom_type_scat_source
C C 0.0033 0.0016 'International Tables Vol C Tables 4.2.6.8 and 6.1.1.4'
H H 0.0000 0.0000 'International Tables Vol C Tables 4.2.6.8 and 6.1.1.4'
N N 0.0061 0.0033 'International Tables Vol C Tables 4.2.6.8 and 6.1.1.4'
O O 0.0106 0.0060 'International Tables Vol C Tables 4.2.6.8 and 6.1.1.4'
Cu Cu 0.3201 1.2651 'International Tables Vol C Tables 4.2.6.8 and 6.1.1.4'

loop_
_geom_angle_atom_site_label_1
_geom_angle_atom_site_label_2
_geom_angle_atom_site_label_3
_geom_angle_site_symmetry_1
_geom_angle_site_symmetry_3
_geom_angle
_geom_angle_publ_flag
N1 Cu1 O1 . . 93.87(15) ?
N1 Cu1 O3 . . 84.20(15) ?
O1 Cu1 O3 . . 177.76(14) ?
N1 Cu1 O6 . . 164.91(16) ?
O1 Cu1 O6 . . 90.32(15) ?
O3 Cu1 O6 . . 91.26(15) ?
N1 Cu1 O8 . . 103.44(14) ?
O1 Cu1 O8 . . 88.09(13) ?
O3 Cu1 O8 . . 93.45(13) ?
O6 Cu1 O8 . . 91.16(14) ?
C7 N1 C8 . . 119.7(4) ?
C7 N1 Cu1 . . 127.2(3) ?
C8 N1 Cu1 . . 113.1(3) ?
O4 N2 O5 . . 121.6(5) ?
O4 N2 C4 . . 118.8(5) ?
O5 N2 C4 . . 119.5(5) ?
O1 C1 C6 . . 124.8(5) ?
O1 C1 C2 . . 117.9(4) ?
C6 C1 C2 . . 117.3(5) ?
C3 C2 C1 . . 120.9(5) ?
C3 C2 H2 . . 119.5 ?
C1 C2 H2 . . 119.5 ?
C2 C3 C4 . . 121.5(5) ?
C2 C3 H3 . . 119.2 ?
C4 C3 H3 . . 119.2 ?
C3 C4 C5 . . 119.5(5) ?
C3 C4 N2 . . 121.5(5) ?
C5 C4 N2 . . 118.9(5) ?
C4 C5 C6 . . 120.3(5) ?
C4 C5 H5 . . 119.8 ?
C6 C5 H5 . . 119.8 ?
C5 C6 C1 . . 120.4(5) ?
C5 C6 C7 . . 116.8(4) ?
C1 C6 C7 . . 122.9(4) ?
N1 C7 C6 . . 124.5(4) ?
N1 C7 H7 . . 117.7 ?
C6 C7 H7 . . 117.7 ?
N1 C8 C9 . . 109.6(4) ?
N1 C8 H8A . . 109.7 ?
C9 C8 H8A . . 109.7 ?
N1 C8 H8B . . 109.7 ?
C9 C8 H8B . . 109.7 ?
H8A C8 H8B . . 108.2 ?
O2 C9 O3 . . 126.9(5) ?
O2 C9 C8 . . 117.6(5) ?
O3 C9 C8 . . 115.5(5) ?
C1 O1 Cu1 . . 126.1(3) ?
C9 O3 Cu1 . . 117.5(3) ?
Cu1 O6 H6B . . 125(4) ?
Cu1 O6 H6A . . 106(3) ?
H6B O6 H6A . . 116(4) ?
H7A O7 H7B . . 105(3) ?
H8D O8 H8E . . 108(3) ?
H9D O9 H9B . . 112(4) ?

loop_
_geom_bond_atom_site_label_1
_geom_bond_atom_site_label_2
_geom_bond_site_symmetry_2
_geom_bond_distance
_geom_bond_publ_flag
Cu1 N1 . 1.897(4) ?
Cu1 O1 . 1.916(3) ?
Cu1 O3 . 1.930(3) ?
Cu1 O6 . 1.963(4) ?
Cu1 O8 . 2.447(4) ?
N1 C7 . 1.260(5) ?
N1 C8 . 1.481(5) ?
N2 O4 . 1.215(5) ?
N2 O5 . 1.221(5) ?
N2 C4 . 1.433(6) ?
C1 O1 . 1.286(5) ?
C1 C6 . 1.404(6) ?
C1 C2 . 1.415(6) ?
C2 C3 . 1.360(6) ?
C2 H2 . 0.9300 ?
C3 C4 . 1.367(6) ?
C3 H3 . 0.9300 ?
C4 C5 . 1.380(6) ?
C5 C6 . 1.396(6) ?
C5 H5 . 0.9300 ?
C6 C7 . 1.456(6) ?
C7 H7 . 0.9300 ?
C8 C9 . 1.511(6) ?
C8 H8A . 0.9700 ?
C8 H8B . 0.9700 ?
C9 O2 . 1.215(5) ?
C9 O3 . 1.266(5) ?
O6 H6B . 0.80(3) ?
O6 H6A . 0.80(4) ?
O7 H7A . 0.85(3) ?
O7 H7B . 0.85(3) ?
O8 H8D . 0.82(3) ?
O8 H8E . 0.85(4) ?
O9 H9D . 0.78(3) ?
O9 H9B . 0.84(3) ?

loop_
_geom_hbond_atom_site_label_D
_geom_hbond_atom_site_label_H
_geom_hbond_atom_site_label_A
_geom_hbond_site_symmetry_A
_geom_hbond_distance_DH
_geom_hbond_distance_HA
_geom_hbond_distance_DA
_geom_hbond_angle_DHA
_geom_hbond_publ_flag
O6 H6A O7 . 0.80(4) 1.90(4) 2.666(5) 162(5) y
O6 H6B O9 1_566 0.80(3) 1.96(3) 2.726(5) 162(5) y
O7 H7A O3 3_677 0.85(3) 1.90(3) 2.749(4) 178(4) y
O7 H7B O9 2_656 0.85(3) 2.03(4) 2.814(5) 154(4) y
O8 H8D O1 4_575 0.82(3) 2.05(3) 2.860(4) 167(5) y
O8 H8E O7 . 0.85(4) 1.96(4) 2.792(5) 166(4) y
O9 H9B O8 1_545 0.84(3) 2.04(2) 2.827(5) 156(5) y
O9 H9D O2 4_575 0.78(3) 1.99(3) 2.764(5) 173(5) y
